data_1558680
loop_
_publ_author_name
'Aitchison, Catherine M.'
'Sachs, Michael'
'Little, Marc'
'Wilbraham, Liam'
'Brownbill, Nick J.'
'Kane, Chris'
'Blanc, Fr\'ed\'eric'
'Zwijnenburg, Martijn'
'Durrant, James'
'Sprick, Reiner Sebastian'
'Cooper, Andrew'

_publ_section_title
;
 Structure-activity relationships in well-defined conjugated oligomer
 photocatalysts for hydrogen production from water
;
_journal_name_full 'Chemical Science'
_journal_paper_doi 10.1039/D0SC02675A
_journal_year 2020
_chemical_formula_moiety 'C30 H28 O2 S'
_chemical_formula_sum 'C30 H28 O2 S'
_chemical_formula_weight 452.58
_space_group_crystal_system monoclinic
_space_group_IT_number 9
_space_group_name_Hall 'I -2ya'
_space_group_name_H-M_alt 'I 1 a 1'
_atom_sites_solution_hydrogens geom
_atom_sites_solution_primary dual
_audit_creation_date 2019-11-21
_audit_creation_method
;
Olex2 1.2
(compiled 2018.05.29 svn.r3508 for OlexSys, GUI svn.r5506)
;
_audit_update_record
;
2020-04-28 deposited with the CCDC.	2020-07-28 downloaded from the CCDC.
;
_cell_angle_alpha 90
_cell_angle_beta 98.641(5)
_cell_angle_gamma 90
_cell_formula_units_Z 8
_cell_length_a 15.642(5)
_cell_length_b 17.335(3)
_cell_length_c 18.046(3)
_cell_measurement_reflns_used 2477
_cell_measurement_temperature 150
_cell_measurement_theta_max 22.602
_cell_measurement_theta_min 2.350
_cell_volume 4837.7(19)
_computing_cell_refinement 'SAINT v8.34A (Bruker, 2013)'
_computing_data_collection 'CrystalClear-SM Expert 2.0 r7 (Rigaku, 2011)'
_computing_data_reduction 'SAINT v8.34A (Bruker, 2013)'
_computing_molecular_graphics 'Olex2 (Dolomanov et al., 2009)'
_computing_publication_material 'Olex2 (Dolomanov et al., 2009)'
_computing_structure_refinement 'ShelXL (Sheldrick, 2015)'
_computing_structure_solution 'ShelXT (Sheldrick, 2015)'
_diffrn_ambient_temperature 150
_diffrn_detector CCD
_diffrn_detector_area_resol_mean 28.5714
_diffrn_detector_type 'Rigaku Saturn724+'
_diffrn_measured_fraction_theta_full 0.999
_diffrn_measured_fraction_theta_max 0.999
_diffrn_measurement_device 'AFC12 (Right): Kappa 3 circle'
_diffrn_measurement_device_type 'Rigaku Saturn724+ (2x2 bin mode)'
_diffrn_measurement_method 'profile data from \w-scans'
_diffrn_measurement_specimen_support 'Mitegen 50um'
_diffrn_radiation_collimation 0.3
_diffrn_radiation_monochromator Confocal
_diffrn_radiation_probe x-ray
_diffrn_radiation_type MoK\a
_diffrn_radiation_wavelength 0.71073
_diffrn_reflns_av_unetI/netI 0.1402
_diffrn_reflns_Laue_measured_fraction_full 0.999
_diffrn_reflns_Laue_measured_fraction_max 0.999
_diffrn_reflns_limit_h_max 14
_diffrn_reflns_limit_h_min -16
_diffrn_reflns_limit_k_max 18
_diffrn_reflns_limit_k_min -18
_diffrn_reflns_limit_l_max 18
_diffrn_reflns_limit_l_min -18
_diffrn_reflns_number 5280
_diffrn_reflns_point_group_measured_fraction_full 0.899
_diffrn_reflns_point_group_measured_fraction_max 0.899
_diffrn_reflns_theta_full 21.966
_diffrn_reflns_theta_max 21.966
_diffrn_reflns_theta_min 1.638
_diffrn_source 'Rotating Anode'
_diffrn_source_current 24.0
_diffrn_source_power 1.2
_diffrn_source_target Mo
_diffrn_source_type 'Rotating Anode'
_diffrn_source_voltage 50.0
_diffrn_standards_number 0
_exptl_absorpt_coefficient_mu 0.159
_exptl_absorpt_correction_T_max 0.7449
_exptl_absorpt_correction_T_min 0.5097
_exptl_absorpt_correction_type multi-scan
_exptl_absorpt_process_details SADABS
_exptl_crystal_colour 'light yellow'
_exptl_crystal_colour_modifier light
_exptl_crystal_colour_primary yellow
_exptl_crystal_density_diffrn 1.243
_exptl_crystal_description plate
_exptl_crystal_F_000 1920
_exptl_crystal_size_max 0.097
_exptl_crystal_size_mid 0.08
_exptl_crystal_size_min 0.021
_refine_diff_density_max 0.753
_refine_diff_density_min -0.409
_refine_diff_density_rms 0.092
_refine_ls_abs_structure_details
;
 Flack x determined using 1245 quotients [(I+)-(I-)]/[(I+)+(I-)]
 (Parsons, Flack and Wagner, Acta Cryst. B69 (2013) 249-259).
;
_refine_ls_abs_structure_Flack 0.22(15)
_refine_ls_extinction_method none
_refine_ls_goodness_of_fit_ref 1.046
_refine_ls_hydrogen_treatment constr
_refine_ls_matrix_type full
_refine_ls_number_parameters 608
_refine_ls_number_reflns 5280
_refine_ls_number_restraints 578
_refine_ls_restrained_S_all 0.999
_refine_ls_R_factor_all 0.1178
_refine_ls_R_factor_gt 0.0883
_refine_ls_shift/su_max 0.000
_refine_ls_shift/su_mean 0.000
_refine_ls_structure_factor_coef Fsqd
_refine_ls_weighting_details 'w=1/[\s^2^(Fo^2^)+(0.0504P)^2^+27.8208P] where P=(Fo^2^+2Fc^2^)/3'
_refine_ls_weighting_scheme calc
_refine_ls_wR_factor_gt 0.1966
_refine_ls_wR_factor_ref 0.2131
_reflns_Friedel_coverage 0.796
_reflns_Friedel_fraction_full 0.798
_reflns_Friedel_fraction_max 0.798
_reflns_number_gt 4007
_reflns_number_total 5280
_reflns_threshold_expression 'I > 2\s(I)'
_cod_data_source_file d0sc02675a3.cif
_cod_data_source_block MSM_150K_publ
_cod_depositor_comments
;

2022-03-18
Z value and formula fixed to values more according to usual
chemical conventions.                 miguel
;
_cod_original_formula_sum 'C60 H56 O4 S2'
_cod_original_formula_weight 905.16
_cod_original_formula_moiety '2(C30 H28 O2 S)'
_cod_original_formula_units_Z 4
_cod_original_sg_symbol_H-M 'I a'
_cod_database_code 1558680
_shelx_shelxl_version_number 2014/7
_shelx_space_group_comment
;
The symmetry employed for this shelxl refinement is uniquely defined
by the following loop, which should always be used as a source of
symmetry information in preference to the above space-group names.
They are only intended as comments.
;
_shelx_estimated_absorpt_t_max 0.997
_shelx_estimated_absorpt_t_min 0.985
_olex2_refinement_description
;
1. Twinned data refinement
 Scales: 0.663(7)
 0.337(7)
2. Fixed Uiso
 At 1.2 times of:
  All C(H) groups
 At 1.5 times of:
  All C(H,H,H) groups
3. Uiso/Uaniso restraints and constraints
Uanis(C6) \\sim Ueq: with sigma of 0.001 and sigma for terminal atoms of 0.002
4. Rigid body (RIGU) restrains
 All non-hydrogen atoms
 with sigma for 1-2 distances of 0.002 and sigma for 1-3 distances of 0.002
5.a Aromatic/amide H refined with riding coordinates:
 C2(H2), C4(H4), C5(H5), C9(H9), C11(H11), C17(H17), C19(H19), C20(H20),
 C24(H24), C26(H26), C33(H33), C34(H34), C36(H36), C39(H39), C41(H41), C48(H48),
  C49(H49), C51(H51), C54(H54), C56(H56)
5.b Idealised Me refined as rotating group:
 C13(H13A,H13B,H13C), C14(H14A,H14B,H14C), C15(H15A,H15B,H15C), C28(H28A,H28B,
 H28C), C29(H29A,H29B,H29C), C30(H30A,H30B,H30C), C43(H43A,H43B,H43C), C44(H44A,
 H44B,H44C), C45(H45A,H45B,H45C), C58(H58A,H58B,H58C), C59(H59A,H59B,H59C),
 C60(H60A,H60B,H60C)
;
_olex2_submission_special_instructions 'No special instructions were received'

loop_
_space_group_symop_operation_xyz
'x, y, z'
'x+1/2, -y, z'
'x+1/2, y+1/2, z+1/2'
'x+1, -y+1/2, z+1/2'

loop_
_atom_site_label
_atom_site_type_symbol
_atom_site_fract_x
_atom_site_fract_y
_atom_site_fract_z
_atom_site_U_iso_or_equiv
_atom_site_adp_type
_atom_site_occupancy
_atom_site_site_symmetry_order
_atom_site_calc_flag
_atom_site_refinement_flags_posn
_atom_site_refinement_flags_adp
_atom_site_refinement_flags_occupancy
_atom_site_disorder_assembly
_atom_site_disorder_group
S1 S 0.7150(3) 0.4924(2) 0.6890(2) 0.0264(9) Uani 1 1 d . U . . .
S2 S 0.4712(3) 0.4973(2) 0.1887(2) 0.0265(9) Uani 1 1 d . U . . .
O1 O 0.7689(6) 0.4389(6) 0.7348(6) 0.029(2) Uani 1 1 d . U . . .
O2 O 0.7559(6) 0.5552(6) 0.6550(6) 0.031(2) Uani 1 1 d . U . . .
O3 O 0.5264(6) 0.5387(5) 0.2470(6) 0.030(2) Uani 1 1 d . U . . .
O4 O 0.5141(6) 0.4511(5) 0.1379(6) 0.032(2) Uani 1 1 d . U . . .
C1 C 0.6334(9) 0.5259(7) 0.7377(8) 0.020(2) Uani 1 1 d . U . . .
C2 C 0.6450(10) 0.5727(8) 0.8015(8) 0.024(3) Uani 1 1 d . U . . .
H2 H 0.7006 0.5912 0.8224 0.029 Uiso 1 1 calc R . . . .
C3 C 0.5700(10) 0.5915(8) 0.8340(8) 0.025(3) Uani 1 1 d . U . . .
C4 C 0.4904(10) 0.5611(8) 0.8017(8) 0.024(3) Uani 1 1 d . U . . .
H4 H 0.4413 0.5730 0.8247 0.029 Uiso 1 1 calc R . . . .
C5 C 0.4782(9) 0.5151(7) 0.7387(8) 0.023(3) Uani 1 1 d . U . . .
H5 H 0.4227 0.4963 0.7180 0.028 Uiso 1 1 calc R . . . .
C6 C 0.5511(9) 0.4980(8) 0.7074(7) 0.018(2) Uani 1 1 d . U . . .
C7 C 0.5811(9) 0.6384(8) 0.9039(8) 0.024(3) Uani 1 1 d . U . . .
C8 C 0.5709(10) 0.7198(8) 0.8993(9) 0.029(3) Uani 1 1 d . U . . .
C9 C 0.5840(10) 0.7617(9) 0.9657(9) 0.034(3) Uani 1 1 d . U . . .
H9 H 0.5758 0.8160 0.9633 0.040 Uiso 1 1 calc R . . . .
C10 C 0.6077(9) 0.7291(9) 1.0333(9) 0.029(3) Uani 1 1 d . U . . .
C11 C 0.6174(10) 0.6479(9) 1.0380(9) 0.035(3) Uani 1 1 d . U . . .
H11 H 0.6348 0.6243 1.0854 0.043 Uiso 1 1 calc R . . . .
C12 C 0.6013(10) 0.6021(9) 0.9732(8) 0.029(3) Uani 1 1 d . U . . .
C13 C 0.5459(11) 0.7586(9) 0.8244(9) 0.036(4) Uani 1 1 d . U . . .
H13A H 0.5858 0.7426 0.7903 0.054 Uiso 1 1 calc GR . . . .
H13B H 0.5488 0.8147 0.8309 0.054 Uiso 1 1 calc GR . . . .
H13C H 0.4869 0.7436 0.8032 0.054 Uiso 1 1 calc GR . . . .
C14 C 0.6272(12) 0.7766(10) 1.1045(9) 0.045(4) Uani 1 1 d . U . . .
H14A H 0.6875 0.7940 1.1109 0.068 Uiso 1 1 calc GR . . . .
H14B H 0.6179 0.7450 1.1476 0.068 Uiso 1 1 calc GR . . . .
H14C H 0.5887 0.8216 1.1010 0.068 Uiso 1 1 calc GR . . . .
C15 C 0.6095(12) 0.5164(9) 0.9795(9) 0.042(4) Uani 1 1 d . U . . .
H15A H 0.5579 0.4921 0.9515 0.062 Uiso 1 1 calc GR . . . .
H15B H 0.6152 0.5013 1.0323 0.062 Uiso 1 1 calc GR . . . .
H15C H 0.6608 0.4996 0.9587 0.062 Uiso 1 1 calc GR . . . .
C16 C 0.6394(10) 0.4440(8) 0.6213(8) 0.025(3) Uani 1 1 d . U . . .
C17 C 0.6582(10) 0.4066(7) 0.5578(8) 0.021(3) Uani 1 1 d . U . . .
H17 H 0.7160 0.4040 0.5478 0.026 Uiso 1 1 calc R . . . .
C18 C 0.5915(10) 0.3731(8) 0.5090(8) 0.024(3) Uani 1 1 d . U . . .
C19 C 0.5075(10) 0.3795(8) 0.5265(8) 0.025(3) Uani 1 1 d . U . . .
H19 H 0.4615 0.3565 0.4935 0.031 Uiso 1 1 calc R . . . .
C20 C 0.4882(9) 0.4177(7) 0.5892(8) 0.020(3) Uani 1 1 d . U . . .
H20 H 0.4304 0.4206 0.5993 0.025 Uiso 1 1 calc R . . . .
C21 C 0.5561(10) 0.4517(7) 0.6372(8) 0.022(3) Uani 1 1 d . U . . .
C22 C 0.6066(9) 0.3373(8) 0.4375(9) 0.024(3) Uani 1 1 d . U . . .
C23 C 0.6359(10) 0.3849(8) 0.3819(8) 0.029(3) Uani 1 1 d . U . . .
C24 C 0.6449(10) 0.3532(8) 0.3126(9) 0.031(3) Uani 1 1 d . U . . .
H24 H 0.6619 0.3854 0.2748 0.037 Uiso 1 1 calc R . . . .
C25 C 0.6294(10) 0.2745(9) 0.2975(9) 0.034(3) Uani 1 1 d . U . . .
C26 C 0.5994(10) 0.2304(9) 0.3522(9) 0.033(3) Uani 1 1 d . U . . .
H26 H 0.5867 0.1775 0.3420 0.039 Uiso 1 1 calc R . . . .
C27 C 0.5870(10) 0.2600(8) 0.4217(9) 0.026(3) Uani 1 1 d . U . . .
C28 C 0.6555(11) 0.4691(8) 0.3974(9) 0.033(4) Uani 1 1 d . U . . .
H28A H 0.6055 0.4939 0.4142 0.049 Uiso 1 1 calc GR . . . .
H28B H 0.6677 0.4942 0.3514 0.049 Uiso 1 1 calc GR . . . .
H28C H 0.7060 0.4738 0.4365 0.049 Uiso 1 1 calc GR . . . .
C29 C 0.6408(13) 0.2410(9) 0.2234(9) 0.048(5) Uani 1 1 d . U . . .
H29A H 0.6595 0.2815 0.1915 0.072 Uiso 1 1 calc GR . . . .
H29B H 0.5857 0.2194 0.1992 0.072 Uiso 1 1 calc GR . . . .
H29C H 0.6845 0.2002 0.2308 0.072 Uiso 1 1 calc GR . . . .
C30 C 0.5543(10) 0.2079(8) 0.4771(9) 0.030(4) Uani 1 1 d . U . . .
H30A H 0.5736 0.2272 0.5280 0.045 Uiso 1 1 calc GR . . . .
H30B H 0.5770 0.1558 0.4723 0.045 Uiso 1 1 calc GR . . . .
H30C H 0.4910 0.2067 0.4675 0.045 Uiso 1 1 calc GR . . . .
C31 C 0.3898(10) 0.4439(8) 0.2246(8) 0.025(3) Uani 1 1 d . U . . .
C32 C 0.3068(9) 0.4764(8) 0.2016(8) 0.022(3) Uani 1 1 d . U . . .
C33 C 0.2356(10) 0.4428(8) 0.2239(8) 0.024(3) Uani 1 1 d . U . . .
H33 H 0.1794 0.4634 0.2090 0.029 Uiso 1 1 calc R . . . .
C34 C 0.2480(10) 0.3777(8) 0.2691(8) 0.025(3) Uani 1 1 d . U . . .
H34 H 0.1986 0.3539 0.2840 0.030 Uiso 1 1 calc R . . . .
C35 C 0.3284(10) 0.3453(8) 0.2937(8) 0.025(3) Uani 1 1 d . U . . .
C36 C 0.4013(10) 0.3797(8) 0.2709(8) 0.026(3) Uani 1 1 d . U . . .
H36 H 0.4574 0.3595 0.2869 0.031 Uiso 1 1 calc R . . . .
C37 C 0.3350(10) 0.2747(8) 0.3406(9) 0.027(3) Uani 1 1 d . U . . .
C38 C 0.3625(11) 0.2049(8) 0.3133(9) 0.034(4) Uani 1 1 d . U . . .
C39 C 0.3642(9) 0.1388(8) 0.3571(9) 0.029(3) Uani 1 1 d . U . . .
H39 H 0.3817 0.0915 0.3375 0.035 Uiso 1 1 calc R . . . .
C40 C 0.3419(10) 0.1393(7) 0.4273(9) 0.025(3) Uani 1 1 d . U . . .
C41 C 0.3127(10) 0.2085(8) 0.4539(9) 0.029(3) Uani 1 1 d . U . . .
H41 H 0.2943 0.2093 0.5017 0.035 Uiso 1 1 calc R . . . .
C42 C 0.3096(10) 0.2765(8) 0.4122(9) 0.026(3) Uani 1 1 d . U . . .
C43 C 0.3871(11) 0.1987(8) 0.2360(9) 0.035(4) Uani 1 1 d . U . . .
H43A H 0.3425 0.2233 0.1997 0.053 Uiso 1 1 calc GR . . . .
H43B H 0.3923 0.1442 0.2230 0.053 Uiso 1 1 calc GR . . . .
H43C H 0.4426 0.2247 0.2351 0.053 Uiso 1 1 calc GR . . . .
C44 C 0.3465(12) 0.0665(9) 0.4753(9) 0.042(4) Uani 1 1 d . U . . .
H44A H 0.3236 0.0227 0.4441 0.063 Uiso 1 1 calc GR . . . .
H44B H 0.3121 0.0737 0.5159 0.063 Uiso 1 1 calc GR . . . .
H44C H 0.4068 0.0563 0.4967 0.063 Uiso 1 1 calc GR . . . .
C45 C 0.2797(10) 0.3509(8) 0.4448(9) 0.030(4) Uani 1 1 d . U . . .
H45A H 0.3201 0.3925 0.4377 0.045 Uiso 1 1 calc GR . . . .
H45B H 0.2780 0.3439 0.4984 0.045 Uiso 1 1 calc GR . . . .
H45C H 0.2219 0.3642 0.4191 0.045 Uiso 1 1 calc GR . . . .
C46 C 0.3949(10) 0.5628(8) 0.1401(8) 0.026(3) Uani 1 1 d . U . . .
C47 C 0.3106(10) 0.5457(8) 0.1527(8) 0.023(3) Uani 1 1 d . U . . .
C48 C 0.2437(10) 0.5926(8) 0.1227(8) 0.027(3) Uani 1 1 d . U . . .
H48 H 0.1865 0.5827 0.1318 0.032 Uiso 1 1 calc R . . . .
C49 C 0.2614(10) 0.6562(8) 0.0779(8) 0.025(3) Uani 1 1 d . U . . .
H49 H 0.2151 0.6886 0.0567 0.030 Uiso 1 1 calc R . . . .
C50 C 0.3433(10) 0.6719(8) 0.0645(8) 0.026(3) Uani 1 1 d . U . . .
C51 C 0.4129(10) 0.6243(8) 0.0954(8) 0.024(3) Uani 1 1 d . U . . .
H51 H 0.4701 0.6340 0.0861 0.029 Uiso 1 1 calc R . . . .
C52 C 0.3593(9) 0.7409(8) 0.0202(8) 0.022(3) Uani 1 1 d . U . . .
C53 C 0.3845(10) 0.8112(8) 0.0560(8) 0.026(3) Uani 1 1 d . U . . .
C54 C 0.3953(11) 0.8777(9) 0.0122(9) 0.035(4) Uani 1 1 d . U . . .
H54 H 0.4108 0.9253 0.0366 0.042 Uiso 1 1 calc R . . . .
C55 C 0.3840(9) 0.8744(9) -0.0631(9) 0.030(3) Uani 1 1 d . U . . .
C56 C 0.3552(11) 0.8043(9) -0.0987(10) 0.036(3) Uani 1 1 d . U . . .
H56 H 0.3419 0.8026 -0.1518 0.043 Uiso 1 1 calc R . . . .
C57 C 0.3460(10) 0.7382(8) -0.0576(9) 0.025(3) Uani 1 1 d . U . . .
C58 C 0.3980(12) 0.8156(9) 0.1408(9) 0.040(4) Uani 1 1 d . U . . .
H58A H 0.3424 0.8094 0.1588 0.061 Uiso 1 1 calc GR . . . .
H58B H 0.4230 0.8658 0.1569 0.061 Uiso 1 1 calc GR . . . .
H58C H 0.4375 0.7745 0.1615 0.061 Uiso 1 1 calc GR . . . .
C59 C 0.3971(12) 0.9447(9) -0.1088(10) 0.045(4) Uani 1 1 d . U . . .
H59A H 0.3412 0.9619 -0.1356 0.067 Uiso 1 1 calc GR . . . .
H59B H 0.4358 0.9320 -0.1450 0.067 Uiso 1 1 calc GR . . . .
H59C H 0.4228 0.9860 -0.0756 0.067 Uiso 1 1 calc GR . . . .
C60 C 0.3191(11) 0.6632(9) -0.0982(9) 0.035(4) Uani 1 1 d . U . . .
H60A H 0.3622 0.6233 -0.0822 0.053 Uiso 1 1 calc GR . . . .
H60B H 0.3149 0.6712 -0.1524 0.053 Uiso 1 1 calc GR . . . .
H60C H 0.2627 0.6470 -0.0862 0.053 Uiso 1 1 calc GR . . . .

loop_
_atom_site_aniso_label
_atom_site_aniso_U_11
_atom_site_aniso_U_22
_atom_site_aniso_U_33
_atom_site_aniso_U_23
_atom_site_aniso_U_13
_atom_site_aniso_U_12
S1 0.0175(19) 0.0360(19) 0.026(2) -0.0024(17) 0.0053(16) -0.0014(17)
S2 0.0185(19) 0.0313(18) 0.031(2) 0.0040(16) 0.0101(16) 0.0020(15)
O1 0.021(5) 0.038(5) 0.028(5) -0.001(4) 0.008(4) 0.005(4)
O2 0.027(5) 0.038(4) 0.029(5) -0.002(4) 0.010(4) -0.008(4)
O3 0.027(5) 0.031(5) 0.031(4) 0.008(4) 0.005(4) -0.002(4)
O4 0.032(5) 0.033(5) 0.034(5) 0.007(4) 0.017(4) 0.009(4)
C1 0.017(3) 0.021(5) 0.021(4) 0.007(4) 0.003(3) 0.000(3)
C2 0.020(5) 0.030(6) 0.023(5) 0.001(5) 0.004(4) -0.004(4)
C3 0.024(5) 0.027(5) 0.024(4) 0.006(4) 0.007(4) -0.003(4)
C4 0.021(5) 0.025(6) 0.028(5) 0.003(5) 0.006(4) 0.002(4)
C5 0.018(4) 0.025(6) 0.028(5) 0.004(5) 0.006(4) 0.002(4)
C6 0.017(2) 0.019(3) 0.019(2) 0.0015(14) 0.0022(14) 0.0004(14)
C7 0.012(6) 0.036(4) 0.025(4) 0.000(3) 0.008(4) -0.004(4)
C8 0.027(8) 0.035(4) 0.028(4) 0.000(3) 0.008(4) -0.004(4)
C9 0.028(9) 0.045(5) 0.030(4) -0.005(3) 0.007(4) -0.002(5)
C10 0.008(7) 0.051(5) 0.029(4) -0.004(4) 0.009(4) -0.003(5)
C11 0.025(9) 0.052(5) 0.029(5) -0.002(4) 0.004(5) 0.000(5)
C12 0.019(8) 0.044(5) 0.026(4) 0.004(3) 0.008(4) -0.004(4)
C13 0.048(11) 0.034(7) 0.028(5) -0.002(5) 0.011(5) 0.007(7)
C14 0.041(11) 0.061(8) 0.033(6) -0.011(5) 0.001(6) 0.006(7)
C15 0.049(11) 0.045(5) 0.031(8) 0.006(4) 0.008(8) -0.001(5)
C16 0.024(4) 0.028(6) 0.025(4) 0.001(4) 0.008(3) -0.003(3)
C17 0.026(5) 0.019(6) 0.020(4) 0.007(4) 0.008(4) 0.000(4)
C18 0.029(5) 0.022(6) 0.023(4) 0.003(4) 0.009(4) -0.001(4)
C19 0.029(5) 0.026(7) 0.023(5) 0.001(5) 0.008(4) -0.002(4)
C20 0.023(5) 0.022(6) 0.017(5) 0.005(4) 0.007(4) -0.006(4)
C21 0.024(4) 0.019(6) 0.022(4) 0.004(4) 0.006(3) -0.003(3)
C22 0.016(7) 0.031(4) 0.024(4) -0.002(3) 0.002(4) 0.005(4)
C23 0.030(8) 0.030(4) 0.026(5) -0.003(3) 0.007(5) 0.002(4)
C24 0.030(9) 0.036(5) 0.028(5) -0.006(4) 0.009(5) 0.000(5)
C25 0.032(9) 0.036(5) 0.033(5) -0.008(4) 0.008(5) 0.001(5)
C26 0.029(9) 0.036(5) 0.033(5) -0.006(4) 0.006(5) 0.002(5)
C27 0.018(8) 0.030(4) 0.030(5) -0.003(3) 0.001(5) 0.005(4)
C28 0.044(10) 0.032(5) 0.025(8) -0.003(4) 0.010(7) -0.001(5)
C29 0.061(12) 0.048(8) 0.038(6) -0.014(5) 0.018(7) -0.006(8)
C30 0.027(9) 0.028(6) 0.034(7) -0.003(5) 0.004(6) 0.004(6)
C31 0.022(4) 0.028(4) 0.026(6) -0.003(4) 0.011(4) 0.001(3)
C32 0.020(4) 0.026(5) 0.022(6) -0.004(4) 0.009(4) 0.002(3)
C33 0.024(5) 0.031(5) 0.019(6) -0.007(5) 0.008(4) -0.002(4)
C34 0.027(5) 0.031(5) 0.019(7) -0.006(5) 0.009(4) 0.000(4)
C35 0.027(5) 0.028(4) 0.021(6) -0.006(4) 0.009(4) 0.000(3)
C36 0.026(5) 0.028(5) 0.026(7) -0.004(5) 0.009(4) 0.003(4)
C37 0.022(7) 0.032(4) 0.027(4) -0.001(3) 0.003(4) -0.002(4)
C38 0.039(9) 0.032(4) 0.032(5) -0.002(4) 0.007(5) 0.002(4)
C39 0.019(8) 0.034(5) 0.034(5) 0.001(4) 0.003(5) 0.003(5)
C40 0.011(7) 0.030(4) 0.032(5) 0.000(4) -0.002(5) -0.002(4)
C41 0.024(8) 0.031(4) 0.033(6) 0.003(4) 0.007(6) 0.001(4)
C42 0.022(8) 0.030(4) 0.027(5) 0.001(3) 0.004(5) 0.001(4)
C43 0.043(10) 0.030(7) 0.033(5) -0.004(5) 0.009(6) -0.006(7)
C44 0.045(11) 0.035(5) 0.048(8) 0.010(5) 0.013(8) 0.006(6)
C45 0.035(9) 0.029(5) 0.028(7) 0.002(5) 0.012(7) 0.001(5)
C46 0.025(4) 0.028(4) 0.027(6) -0.001(4) 0.007(3) 0.004(3)
C47 0.024(4) 0.026(4) 0.018(6) -0.006(4) 0.005(4) 0.003(3)
C48 0.023(5) 0.030(5) 0.029(7) 0.002(5) 0.004(4) 0.002(4)
C49 0.021(5) 0.028(5) 0.025(7) 0.002(5) 0.000(4) 0.003(4)
C50 0.023(5) 0.030(4) 0.024(6) -0.001(4) 0.002(4) 0.002(4)
C51 0.023(5) 0.028(5) 0.021(6) -0.002(4) 0.000(4) 0.001(4)
C52 0.011(6) 0.030(4) 0.026(4) 0.002(3) 0.005(4) 0.010(4)
C53 0.019(8) 0.032(4) 0.028(4) 0.000(3) 0.006(4) 0.007(4)
C54 0.036(9) 0.034(5) 0.036(5) 0.005(4) 0.010(5) 0.005(5)
C55 0.015(8) 0.042(5) 0.035(5) 0.006(4) 0.009(5) 0.013(5)
C56 0.031(9) 0.043(4) 0.033(5) 0.007(4) 0.008(5) 0.008(5)
C57 0.011(7) 0.039(4) 0.025(4) 0.003(3) 0.005(4) 0.012(4)
C58 0.058(12) 0.033(7) 0.030(5) 0.000(4) 0.006(5) -0.001(7)
C59 0.048(11) 0.047(6) 0.040(8) 0.012(5) 0.010(7) 0.003(6)
C60 0.038(10) 0.044(5) 0.023(7) 0.002(5) 0.003(7) 0.005(5)

loop_
_atom_type_symbol
_atom_type_description
_atom_type_scat_dispersion_real
_atom_type_scat_dispersion_imag
_atom_type_scat_source
C C 0.0033 0.0016 'International Tables Vol C Tables 4.2.6.8 and 6.1.1.4'
H H 0.0000 0.0000 'International Tables Vol C Tables 4.2.6.8 and 6.1.1.4'
O O 0.0106 0.0060 'International Tables Vol C Tables 4.2.6.8 and 6.1.1.4'
S S 0.1246 0.1234 'International Tables Vol C Tables 4.2.6.8 and 6.1.1.4'

loop_
_geom_angle_atom_site_label_1
_geom_angle_atom_site_label_2
_geom_angle_atom_site_label_3
_geom_angle
_geom_angle_site_symmetry_1
_geom_angle_site_symmetry_3
_geom_angle_publ_flag
O1 S1 O2 118.3(6) . . ?
O1 S1 C1 109.6(6) . . ?
O1 S1 C16 111.4(6) . . ?
O2 S1 C1 111.4(6) . . ?
O2 S1 C16 110.8(7) . . ?
C1 S1 C16 92.4(7) . . ?
O3 S2 O4 116.8(6) . . ?
O3 S2 C31 112.1(6) . . ?
O3 S2 C46 108.9(6) . . ?
O4 S2 C31 111.5(6) . . ?
O4 S2 C46 112.3(7) . . ?
C31 S2 C46 92.7(7) . . ?
C2 C1 S1 126.2(11) . . ?
C2 C1 C6 121.2(13) . . ?
C6 C1 S1 112.6(10) . . ?
C1 C2 H2 121.4 . . ?
C1 C2 C3 117.3(13) . . ?
C3 C2 H2 121.4 . . ?
C2 C3 C7 118.4(13) . . ?
C4 C3 C2 118.6(13) . . ?
C4 C3 C7 122.9(14) . . ?
C3 C4 H4 117.7 . . ?
C5 C4 C3 124.6(14) . . ?
C5 C4 H4 117.7 . . ?
C4 C5 H5 121.9 . . ?
C4 C5 C6 116.2(14) . . ?
C6 C5 H5 121.9 . . ?
C1 C6 C21 110.4(12) . . ?
C5 C6 C1 122.1(13) . . ?
C5 C6 C21 127.4(13) . . ?
C8 C7 C3 119.7(13) . . ?
C12 C7 C3 119.7(12) . . ?
C12 C7 C8 120.6(13) . . ?
C7 C8 C13 120.4(14) . . ?
C9 C8 C7 117.9(14) . . ?
C9 C8 C13 121.7(13) . . ?
C8 C9 H9 118.4 . . ?
C10 C9 C8 123.2(15) . . ?
C10 C9 H9 118.4 . . ?
C9 C10 C11 119.0(15) . . ?
C9 C10 C14 122.2(15) . . ?
C11 C10 C14 118.8(14) . . ?
C10 C11 H11 119.8 . . ?
C12 C11 C10 120.5(15) . . ?
C12 C11 H11 119.8 . . ?
C7 C12 C11 118.7(14) . . ?
C7 C12 C15 121.5(13) . . ?
C11 C12 C15 119.8(14) . . ?
C8 C13 H13A 109.5 . . ?
C8 C13 H13B 109.5 . . ?
C8 C13 H13C 109.5 . . ?
H13A C13 H13B 109.5 . . ?
H13A C13 H13C 109.5 . . ?
H13B C13 H13C 109.5 . . ?
C10 C14 H14A 109.5 . . ?
C10 C14 H14B 109.5 . . ?
C10 C14 H14C 109.5 . . ?
H14A C14 H14B 109.5 . . ?
H14A C14 H14C 109.5 . . ?
H14B C14 H14C 109.5 . . ?
C12 C15 H15A 109.5 . . ?
C12 C15 H15B 109.5 . . ?
C12 C15 H15C 109.5 . . ?
H15A C15 H15B 109.5 . . ?
H15A C15 H15C 109.5 . . ?
H15B C15 H15C 109.5 . . ?
C17 C16 S1 126.0(12) . . ?
C21 C16 S1 111.2(11) . . ?
C21 C16 C17 122.8(14) . . ?
C16 C17 H17 120.4 . . ?
C16 C17 C18 119.2(14) . . ?
C18 C17 H17 120.4 . . ?
C17 C18 C19 117.7(13) . . ?
C17 C18 C22 121.7(13) . . ?
C19 C18 C22 120.5(14) . . ?
C18 C19 H19 118.3 . . ?
C20 C19 C18 123.4(14) . . ?
C20 C19 H19 118.3 . . ?
C19 C20 H20 121.0 . . ?
C19 C20 C21 118.1(13) . . ?
C21 C20 H20 121.0 . . ?
C16 C21 C6 113.3(12) . . ?
C16 C21 C20 118.8(13) . . ?
C20 C21 C6 127.9(13) . . ?
C23 C22 C18 118.7(12) . . ?
C27 C22 C18 121.4(13) . . ?
C27 C22 C23 119.7(13) . . ?
C22 C23 C28 120.4(13) . . ?
C24 C23 C22 119.4(13) . . ?
C24 C23 C28 120.2(14) . . ?
C23 C24 H24 119.3 . . ?
C23 C24 C25 121.3(15) . . ?
C25 C24 H24 119.3 . . ?
C24 C25 C29 120.7(15) . . ?
C26 C25 C24 117.6(14) . . ?
C26 C25 C29 121.5(14) . . ?
C25 C26 H26 118.5 . . ?
C25 C26 C27 123.1(15) . . ?
C27 C26 H26 118.5 . . ?
C22 C27 C26 118.8(14) . . ?
C22 C27 C30 122.1(14) . . ?
C26 C27 C30 119.2(13) . . ?
C23 C28 H28A 109.5 . . ?
C23 C28 H28B 109.5 . . ?
C23 C28 H28C 109.5 . . ?
H28A C28 H28B 109.5 . . ?
H28A C28 H28C 109.5 . . ?
H28B C28 H28C 109.5 . . ?
C25 C29 H29A 109.5 . . ?
C25 C29 H29B 109.5 . . ?
C25 C29 H29C 109.5 . . ?
H29A C29 H29B 109.5 . . ?
H29A C29 H29C 109.5 . . ?
H29B C29 H29C 109.5 . . ?
C27 C30 H30A 109.5 . . ?
C27 C30 H30B 109.5 . . ?
C27 C30 H30C 109.5 . . ?
H30A C30 H30B 109.5 . . ?
H30A C30 H30C 109.5 . . ?
H30B C30 H30C 109.5 . . ?
C32 C31 S2 111.2(10) . . ?
C36 C31 S2 127.1(12) . . ?
C36 C31 C32 121.6(13) . . ?
C31 C32 C47 112.0(12) . . ?
C33 C32 C31 119.6(13) . . ?
C33 C32 C47 128.4(13) . . ?
C32 C33 H33 121.0 . . ?
C32 C33 C34 118.1(14) . . ?
C34 C33 H33 121.0 . . ?
C33 C34 H34 118.1 . . ?
C35 C34 C33 123.9(14) . . ?
C35 C34 H34 118.1 . . ?
C34 C35 C36 118.1(13) . . ?
C34 C35 C37 119.9(14) . . ?
C36 C35 C37 121.9(14) . . ?
C31 C36 C35 118.7(14) . . ?
C31 C36 H36 120.6 . . ?
C35 C36 H36 120.6 . . ?
C38 C37 C35 120.8(14) . . ?
C38 C37 C42 119.1(14) . . ?
C42 C37 C35 120.0(13) . . ?
C37 C38 C43 121.5(14) . . ?
C39 C38 C37 119.6(15) . . ?
C39 C38 C43 118.8(13) . . ?
C38 C39 H39 118.8 . . ?
C40 C39 C38 122.5(14) . . ?
C40 C39 H39 118.8 . . ?
C39 C40 C41 117.9(14) . . ?
C39 C40 C44 121.6(13) . . ?
C41 C40 C44 120.4(14) . . ?
C40 C41 H41 119.1 . . ?
C40 C41 C42 121.9(15) . . ?
C42 C41 H41 119.1 . . ?
C37 C42 C45 121.3(13) . . ?
C41 C42 C37 118.9(14) . . ?
C41 C42 C45 119.8(14) . . ?
C38 C43 H43A 109.5 . . ?
C38 C43 H43B 109.5 . . ?
C38 C43 H43C 109.5 . . ?
H43A C43 H43B 109.5 . . ?
H43A C43 H43C 109.5 . . ?
H43B C43 H43C 109.5 . . ?
C40 C44 H44A 109.5 . . ?
C40 C44 H44B 109.5 . . ?
C40 C44 H44C 109.5 . . ?
H44A C44 H44B 109.5 . . ?
H44A C44 H44C 109.5 . . ?
H44B C44 H44C 109.5 . . ?
C42 C45 H45A 109.5 . . ?
C42 C45 H45B 109.5 . . ?
C42 C45 H45C 109.5 . . ?
H45A C45 H45B 109.5 . . ?
H45A C45 H45C 109.5 . . ?
H45B C45 H45C 109.5 . . ?
C47 C46 S2 111.3(11) . . ?
C51 C46 S2 126.5(12) . . ?
C51 C46 C47 122.2(14) . . ?
C46 C47 C32 112.7(13) . . ?
C48 C47 C32 127.8(13) . . ?
C48 C47 C46 119.4(13) . . ?
C47 C48 H48 120.5 . . ?
C47 C48 C49 118.9(14) . . ?
C49 C48 H48 120.5 . . ?
C48 C49 H49 119.2 . . ?
C50 C49 C48 121.6(14) . . ?
C50 C49 H49 119.2 . . ?
C49 C50 C51 120.1(13) . . ?
C49 C50 C52 119.7(13) . . ?
C51 C50 C52 120.2(13) . . ?
C46 C51 C50 117.8(14) . . ?
C46 C51 H51 121.1 . . ?
C50 C51 H51 121.1 . . ?
C53 C52 C50 120.7(13) . . ?
C57 C52 C50 120.4(13) . . ?
C57 C52 C53 118.8(13) . . ?
C52 C53 C54 119.7(14) . . ?
C52 C53 C58 119.5(13) . . ?
C54 C53 C58 120.7(13) . . ?
C53 C54 H54 119.4 . . ?
C55 C54 C53 121.3(15) . . ?
C55 C54 H54 119.4 . . ?
C54 C55 C56 118.6(14) . . ?
C54 C55 C59 120.8(15) . . ?
C56 C55 C59 120.5(15) . . ?
C55 C56 H56 119.3 . . ?
C57 C56 C55 121.3(15) . . ?
C57 C56 H56 119.3 . . ?
C52 C57 C60 120.4(13) . . ?
C56 C57 C52 120.1(14) . . ?
C56 C57 C60 119.5(14) . . ?
C53 C58 H58A 109.5 . . ?
C53 C58 H58B 109.5 . . ?
C53 C58 H58C 109.5 . . ?
H58A C58 H58B 109.5 . . ?
H58A C58 H58C 109.5 . . ?
H58B C58 H58C 109.5 . . ?
C55 C59 H59A 109.5 . . ?
C55 C59 H59B 109.5 . . ?
C55 C59 H59C 109.5 . . ?
H59A C59 H59B 109.5 . . ?
H59A C59 H59C 109.5 . . ?
H59B C59 H59C 109.5 . . ?
C57 C60 H60A 109.5 . . ?
C57 C60 H60B 109.5 . . ?
C57 C60 H60C 109.5 . . ?
H60A C60 H60B 109.5 . . ?
H60A C60 H60C 109.5 . . ?
H60B C60 H60C 109.5 . . ?

loop_
_geom_bond_atom_site_label_1
_geom_bond_atom_site_label_2
_geom_bond_distance
_geom_bond_site_symmetry_2
_geom_bond_publ_flag
S1 O1 1.430(10) . ?
S1 O2 1.445(10) . ?
S1 C1 1.754(15) . ?
S1 C16 1.778(15) . ?
S2 O3 1.447(11) . ?
S2 O4 1.456(10) . ?
S2 C31 1.774(15) . ?
S2 C46 1.780(15) . ?
C1 C2 1.399(19) . ?
C1 C6 1.41(2) . ?
C2 H2 0.9500 . ?
C2 C3 1.43(2) . ?
C3 C4 1.40(2) . ?
C3 C7 1.49(2) . ?
C4 H4 0.9500 . ?
C4 C5 1.38(2) . ?
C5 H5 0.9500 . ?
C5 C6 1.380(19) . ?
C6 C21 1.511(19) . ?
C7 C8 1.42(2) . ?
C7 C12 1.39(2) . ?
C8 C9 1.39(2) . ?
C8 C13 1.51(2) . ?
C9 H9 0.9500 . ?
C9 C10 1.34(2) . ?
C10 C11 1.42(2) . ?
C10 C14 1.52(2) . ?
C11 H11 0.9500 . ?
C11 C12 1.40(2) . ?
C12 C15 1.49(2) . ?
C13 H13A 0.9800 . ?
C13 H13B 0.9800 . ?
C13 H13C 0.9800 . ?
C14 H14A 0.9800 . ?
C14 H14B 0.9800 . ?
C14 H14C 0.9800 . ?
C15 H15A 0.9800 . ?
C15 H15B 0.9800 . ?
C15 H15C 0.9800 . ?
C16 C17 1.39(2) . ?
C16 C21 1.38(2) . ?
C17 H17 0.9500 . ?
C17 C18 1.39(2) . ?
C18 C19 1.40(2) . ?
C18 C22 1.48(2) . ?
C19 H19 0.9500 . ?
C19 C20 1.383(19) . ?
C20 H20 0.9500 . ?
C20 C21 1.397(19) . ?
C22 C23 1.43(2) . ?
C22 C27 1.394(19) . ?
C23 C24 1.39(2) . ?
C23 C28 1.51(2) . ?
C24 H24 0.9500 . ?
C24 C25 1.40(2) . ?
C25 C26 1.38(2) . ?
C25 C29 1.49(2) . ?
C26 H26 0.9500 . ?
C26 C27 1.40(2) . ?
C27 C30 1.49(2) . ?
C28 H28A 0.9800 . ?
C28 H28B 0.9800 . ?
C28 H28C 0.9800 . ?
C29 H29A 0.9800 . ?
C29 H29B 0.9800 . ?
C29 H29C 0.9800 . ?
C30 H30A 0.9800 . ?
C30 H30B 0.9800 . ?
C30 H30C 0.9800 . ?
C31 C32 1.42(2) . ?
C31 C36 1.387(19) . ?
C32 C33 1.37(2) . ?
C32 C47 1.498(19) . ?
C33 H33 0.9500 . ?
C33 C34 1.39(2) . ?
C34 H34 0.9500 . ?
C34 C35 1.39(2) . ?
C35 C36 1.40(2) . ?
C35 C37 1.48(2) . ?
C36 H36 0.9500 . ?
C37 C38 1.40(2) . ?
C37 C42 1.41(2) . ?
C38 C39 1.39(2) . ?
C38 C43 1.51(2) . ?
C39 H39 0.9500 . ?
C39 C40 1.36(2) . ?
C40 C41 1.39(2) . ?
C40 C44 1.53(2) . ?
C41 H41 0.9500 . ?
C41 C42 1.40(2) . ?
C42 C45 1.52(2) . ?
C43 H43A 0.9800 . ?
C43 H43B 0.9800 . ?
C43 H43C 0.9800 . ?
C44 H44A 0.9800 . ?
C44 H44B 0.9800 . ?
C44 H44C 0.9800 . ?
C45 H45A 0.9800 . ?
C45 H45B 0.9800 . ?
C45 H45C 0.9800 . ?
C46 C47 1.40(2) . ?
C46 C51 1.39(2) . ?
C47 C48 1.37(2) . ?
C48 H48 0.9500 . ?
C48 C49 1.42(2) . ?
C49 H49 0.9500 . ?
C49 C50 1.37(2) . ?
C50 C51 1.41(2) . ?
C50 C52 1.48(2) . ?
C51 H51 0.9500 . ?
C52 C53 1.41(2) . ?
C52 C57 1.39(2) . ?
C53 C54 1.42(2) . ?
C53 C58 1.52(2) . ?
C54 H54 0.9500 . ?
C54 C55 1.34(2) . ?
C55 C56 1.42(2) . ?
C55 C59 1.50(2) . ?
C56 H56 0.9500 . ?
C56 C57 1.38(2) . ?
C57 C60 1.52(2) . ?
C58 H58A 0.9800 . ?
C58 H58B 0.9800 . ?
C58 H58C 0.9800 . ?
C59 H59A 0.9800 . ?
C59 H59B 0.9800 . ?
C59 H59C 0.9800 . ?
C60 H60A 0.9800 . ?
C60 H60B 0.9800 . ?
C60 H60C 0.9800 . ?

loop_
_twin_individual_id
_twin_individual_mass_fraction_refined
1 0.663(7)
2 0.337(7)
